data_4505539
loop_
_publ_author_name
'Leitch, Alicea A.'
'Mansour, Aya'
'Stobo, Kimberly A.'
'Korobkov, Ilia'
'Brusso, Jaclyn L.'

_publ_section_title
;
 Functionalized Tetrathienoanthracene: Enhancing \p--\p Interactions
 Through Expansion of the \p-Conjugated Framework
;
_journal_issue 3
_journal_name_full 'Crystal Growth &amp; Design'
_journal_page_first 1416
_journal_paper_doi 10.1021/cg201521w
_journal_volume 12
_journal_year 2012
_chemical_formula_sum 'C22 H6 Br4 S4'
_chemical_formula_weight 718.15
_chemical_name_systematic
; 
 ? 
;
_space_group_IT_number 14
_symmetry_cell_setting monoclinic
_symmetry_space_group_name_Hall '-P 2yn'
_symmetry_space_group_name_H-M 'P 1 21/n 1'
_atom_sites_solution_hydrogens geom
_atom_sites_solution_primary direct
_atom_sites_solution_secondary difmap
_audit_creation_method SHELXL-97
_cell_angle_alpha 90.00
_cell_angle_beta 106.906(3)
_cell_angle_gamma 90.00
_cell_formula_units_Z 2
_cell_length_a 13.9674(6)
_cell_length_b 3.9096(2)
_cell_length_c 19.9845(9)
_cell_measurement_reflns_used 5242
_cell_measurement_temperature 296(2)
_cell_measurement_theta_max 28.12
_cell_measurement_theta_min 3.05
_cell_volume 1044.13(9)
_computing_cell_refinement 'APEX II, Bruker (2009)'
_computing_data_collection 'APEX II, Bruker (2009)'
_computing_data_reduction 'XPREP, Bruker (2009)'
_computing_molecular_graphics 'SHELXTL, Bruker (2004)'
_computing_publication_material 'SHELXTL, Bruker (2004)'
_computing_structure_refinement 'SHELXL-97 (Sheldrick, 2008)'
_computing_structure_solution 'SHELXS-97 (Sheldrick, 2008)'
_diffrn_ambient_temperature 296(2)
_diffrn_measured_fraction_theta_full 0.975
_diffrn_measured_fraction_theta_max 0.975
_diffrn_measurement_device_type 'Bruker APEX-II CCD'
_diffrn_measurement_method '\f and \w scans'
_diffrn_radiation_monochromator graphite
_diffrn_radiation_source 'fine-focus sealed tube'
_diffrn_radiation_type MoK\a
_diffrn_radiation_wavelength 0.71073
_diffrn_reflns_av_R_equivalents 0.0306
_diffrn_reflns_av_sigmaI/netI 0.0301
_diffrn_reflns_limit_h_max 18
_diffrn_reflns_limit_h_min -18
_diffrn_reflns_limit_k_max 5
_diffrn_reflns_limit_k_min -5
_diffrn_reflns_limit_l_max 26
_diffrn_reflns_limit_l_min -26
_diffrn_reflns_number 10037
_diffrn_reflns_theta_full 28.31
_diffrn_reflns_theta_max 28.31
_diffrn_reflns_theta_min 2.10
_exptl_absorpt_coefficient_mu 8.119
_exptl_absorpt_correction_T_max 0.7372
_exptl_absorpt_correction_T_min 0.2682
_exptl_absorpt_correction_type multi-scan
_exptl_absorpt_process_details 'SADABS, Bruker (2003)'
_exptl_crystal_colour yellow
_exptl_crystal_density_diffrn 2.284
_exptl_crystal_density_meas ?
_exptl_crystal_density_method 'not measured'
_exptl_crystal_description needle
_exptl_crystal_F_000 684
_exptl_crystal_size_max 0.22
_exptl_crystal_size_mid 0.05
_exptl_crystal_size_min 0.04
_refine_diff_density_max 1.729
_refine_diff_density_min -0.610
_refine_diff_density_rms 0.137
_refine_ls_extinction_method none
_refine_ls_goodness_of_fit_ref 1.055
_refine_ls_hydrogen_treatment constr
_refine_ls_matrix_type full
_refine_ls_number_parameters 137
_refine_ls_number_reflns 2536
_refine_ls_number_restraints 0
_refine_ls_restrained_S_all 1.055
_refine_ls_R_factor_all 0.0587
_refine_ls_R_factor_gt 0.0474
_refine_ls_shift/su_max 0.001
_refine_ls_shift/su_mean 0.000
_refine_ls_structure_factor_coef Fsqd
_refine_ls_weighting_details 'calc w=1/[\s^2^(Fo^2^)+(0.0743P)^2^+2.4042P] where P=(Fo^2^+2Fc^2^)/3'
_refine_ls_weighting_scheme calc
_refine_ls_wR_factor_gt 0.1270
_refine_ls_wR_factor_ref 0.1325
_reflns_number_gt 2095
_reflns_number_total 2536
_reflns_threshold_expression >2sigma(I)
_cod_data_source_file cg201521w_si_002.cif
_cod_data_source_block jb001
_cod_depositor_comments
;
The following automatic conversions were performed:

'_symmetry_cell_setting' value 'Monoclinic' changed to 'monoclinic'
according to /home/saulius/struct/CIF-dictionaries/cif_core.dic
dictionary named 'cif_core.dic' version 2.4.1 from 2010-06-29.

Automatic conversion script
Id: cif_fix_values 1715 2011-07-08 13:25:40Z adriana 

The following automatic conversions were performed:

'_exptl_crystal_density_meas' value 'n/a' was changed to '?' - the
value is perceived as not measured.

Automatic conversion script
Id: cif_fix_values 3008 2015-01-20 13:52:24Z robertas 
;
_cod_original_cell_volume 1044.13(8)
_cod_original_sg_symbol_H-M P2(1)/n
_cod_database_code 4505539

loop_
_symmetry_equiv_pos_as_xyz
'x, y, z'
'-x+1/2, y+1/2, -z+1/2'
'-x, -y, -z'
'x-1/2, -y-1/2, z-1/2'

loop_
_atom_site_label
_atom_site_type_symbol
_atom_site_fract_x
_atom_site_fract_y
_atom_site_fract_z
_atom_site_U_iso_or_equiv
_atom_site_adp_type
_atom_site_occupancy
_atom_site_symmetry_multiplicity
_atom_site_calc_flag
_atom_site_refinement_flags
Br1 Br 0.63886(5) 1.04627(18) 0.66207(4) 0.0542(2) Uani 1 1 d .
Br2 Br 0.54210(4) 0.16702(17) 0.24259(3) 0.04505(19) Uani 1 1 d .
S1 S 0.83293(9) 0.8739(3) 0.62316(6) 0.0338(3) Uani 1 1 d .
S2 S 0.76519(8) 0.2241(3) 0.33011(6) 0.0307(3) Uani 1 1 d .
C1 C 1.0146(3) 0.6538(11) 0.5653(2) 0.0268(9) Uani 1 1 d .
H1A H 1.0245 0.7557 0.6088 0.032 Uiso 1 1 calc R
C2 C 0.9180(3) 0.6030(11) 0.5229(2) 0.0254(8) Uani 1 1 d .
C3 C 0.8320(3) 0.6986(12) 0.5434(2) 0.0272(9) Uani 1 1 d .
C4 C 0.7034(4) 0.8862(14) 0.5986(3) 0.0370(11) Uani 1 1 d .
C5 C 0.6611(4) 0.7632(13) 0.5341(3) 0.0368(11) Uani 1 1 d .
H5A H 0.5923 0.7517 0.5132 0.044 Uiso 1 1 calc R
C6 C 0.7335(4) 0.6525(12) 0.5015(2) 0.0297(9) Uani 1 1 d .
C7 C 0.7184(4) 0.5016(12) 0.4337(2) 0.0300(9) Uani 1 1 d .
C8 C 0.6258(4) 0.4357(13) 0.3809(3) 0.0329(10) Uani 1 1 d .
H8A H 0.5630 0.4866 0.3856 0.040 Uiso 1 1 calc R
C9 C 0.6412(3) 0.2915(13) 0.3240(2) 0.0318(10) Uani 1 1 d .
C10 C 0.8012(3) 0.4016(12) 0.4136(2) 0.0278(9) Uani 1 1 d .
C11 C 0.9016(3) 0.4449(11) 0.4559(2) 0.0255(8) Uani 1 1 d .

loop_
_atom_site_aniso_label
_atom_site_aniso_U_11
_atom_site_aniso_U_22
_atom_site_aniso_U_33
_atom_site_aniso_U_23
_atom_site_aniso_U_13
_atom_site_aniso_U_12
Br1 0.0569(4) 0.0597(4) 0.0558(4) -0.0116(3) 0.0319(3) 0.0047(3)
Br2 0.0353(3) 0.0582(4) 0.0350(3) -0.0075(2) -0.0004(2) -0.0018(2)
S1 0.0364(6) 0.0364(6) 0.0292(6) -0.0053(5) 0.0103(5) 0.0002(5)
S2 0.0287(5) 0.0364(6) 0.0250(5) -0.0019(5) 0.0049(4) 0.0010(5)
C1 0.030(2) 0.026(2) 0.0241(19) 0.0000(16) 0.0076(17) 0.0020(17)
C2 0.029(2) 0.022(2) 0.023(2) 0.0022(16) 0.0047(17) 0.0025(17)
C3 0.031(2) 0.026(2) 0.0233(19) -0.0043(17) 0.0065(17) -0.0005(17)
C4 0.038(3) 0.037(3) 0.042(3) -0.002(2) 0.022(2) 0.005(2)
C5 0.036(2) 0.037(3) 0.039(3) -0.001(2) 0.014(2) 0.000(2)
C6 0.033(2) 0.027(2) 0.028(2) 0.0001(17) 0.0080(18) -0.0003(18)
C7 0.034(2) 0.032(2) 0.022(2) 0.0004(17) 0.0044(17) 0.0026(18)
C8 0.028(2) 0.039(3) 0.032(2) 0.001(2) 0.0070(19) 0.0018(19)
C9 0.027(2) 0.034(2) 0.029(2) 0.0008(19) 0.0006(18) 0.0000(18)
C10 0.028(2) 0.029(2) 0.025(2) 0.0062(17) 0.0050(17) 0.0010(17)
C11 0.026(2) 0.025(2) 0.024(2) 0.0008(17) 0.0059(16) 0.0019(17)

loop_
_atom_type_symbol
_atom_type_description
_atom_type_scat_dispersion_real
_atom_type_scat_dispersion_imag
_atom_type_scat_source
C C 0.0033 0.0016 'International Tables Vol C Tables 4.2.6.8 and 6.1.1.4'
H H 0.0000 0.0000 'International Tables Vol C Tables 4.2.6.8 and 6.1.1.4'
S S 0.1246 0.1234 'International Tables Vol C Tables 4.2.6.8 and 6.1.1.4'
Br Br -0.2901 2.4595 'International Tables Vol C Tables 4.2.6.8 and 6.1.1.4'

loop_
_geom_angle_atom_site_label_1
_geom_angle_atom_site_label_2
_geom_angle_atom_site_label_3
_geom_angle
_geom_angle_site_symmetry_1
_geom_angle_site_symmetry_3
C4 S1 C3 91.3(2) . .
C9 S2 C10 90.7(2) . .
C2 C1 C11 121.7(4) . 3_766
C1 C2 C3 122.7(4) . .
C1 C2 C11 119.8(4) . .
C3 C2 C11 117.5(4) . .
C6 C3 C2 123.9(4) . .
C6 C3 S1 110.2(3) . .
C2 C3 S1 125.8(3) . .
C5 C4 S1 113.3(4) . .
C5 C4 Br1 127.5(4) . .
S1 C4 Br1 119.2(3) . .
C4 C5 C6 112.1(5) . .
C3 C6 C5 113.1(4) . .
C3 C6 C7 117.8(4) . .
C5 C6 C7 129.0(5) . .
C10 C7 C8 112.7(4) . .
C10 C7 C6 118.9(4) . .
C8 C7 C6 128.4(4) . .
C9 C8 C7 111.5(4) . .
C8 C9 S2 114.2(4) . .
C8 C9 Br2 126.0(4) . .
S2 C9 Br2 119.9(3) . .
C7 C10 C11 123.8(4) . .
C7 C10 S2 110.9(3) . .
C11 C10 S2 125.3(4) . .
C1 C11 C10 123.5(4) 3_766 .
C1 C11 C2 118.5(4) 3_766 .
C10 C11 C2 118.0(4) . .

loop_
_geom_bond_atom_site_label_1
_geom_bond_atom_site_label_2
_geom_bond_distance
_geom_bond_site_symmetry_2
Br1 C4 1.866(5) .
Br2 C9 1.867(5) .
S1 C4 1.731(5) .
S1 C3 1.732(4) .
S2 C9 1.721(5) .
S2 C10 1.741(5) .
C1 C2 1.382(6) .
C1 C11 1.409(6) 3_766
C2 C3 1.427(6) .
C2 C11 1.432(6) .
C3 C6 1.399(6) .
C4 C5 1.341(8) .
C5 C6 1.421(7) .
C6 C7 1.435(6) .
C7 C10 1.387(7) .
C7 C8 1.435(7) .
C8 C9 1.343(7) .
C10 C11 1.421(6) .
C11 C1 1.410(6) 3_766

loop_
_geom_torsion_atom_site_label_1
_geom_torsion_atom_site_label_2
_geom_torsion_atom_site_label_3
_geom_torsion_atom_site_label_4
_geom_torsion
_geom_torsion_site_symmetry_1
_geom_torsion_site_symmetry_4
C11 C1 C2 C3 179.6(4) 3_766 .
C11 C1 C2 C11 0.3(7) 3_766 .
C1 C2 C3 C6 179.5(4) . .
C11 C2 C3 C6 -1.2(7) . .
C1 C2 C3 S1 -2.5(7) . .
C11 C2 C3 S1 176.8(3) . .
C4 S1 C3 C6 -0.7(4) . .
C4 S1 C3 C2 -178.8(4) . .
C3 S1 C4 C5 0.5(5) . .
C3 S1 C4 Br1 178.4(3) . .
S1 C4 C5 C6 -0.1(6) . .
Br1 C4 C5 C6 -177.8(4) . .
C2 C3 C6 C5 179.0(4) . .
S1 C3 C6 C5 0.8(5) . .
C2 C3 C6 C7 -0.3(7) . .
S1 C3 C6 C7 -178.6(3) . .
C4 C5 C6 C3 -0.4(6) . .
C4 C5 C6 C7 178.8(5) . .
C3 C6 C7 C10 1.5(7) . .
C5 C6 C7 C10 -177.7(5) . .
C3 C6 C7 C8 -178.4(5) . .
C5 C6 C7 C8 2.4(9) . .
C10 C7 C8 C9 0.0(6) . .
C6 C7 C8 C9 179.9(5) . .
C7 C8 C9 S2 0.4(6) . .
C7 C8 C9 Br2 -179.4(4) . .
C10 S2 C9 C8 -0.5(4) . .
C10 S2 C9 Br2 179.2(3) . .
C8 C7 C10 C11 178.7(4) . .
C6 C7 C10 C11 -1.1(7) . .
C8 C7 C10 S2 -0.4(5) . .
C6 C7 C10 S2 179.7(4) . .
C9 S2 C10 C7 0.5(4) . .
C9 S2 C10 C11 -178.6(4) . .
C7 C10 C11 C1 -179.2(5) . 3_766
S2 C10 C11 C1 -0.2(7) . 3_766
C7 C10 C11 C2 -0.4(7) . .
S2 C10 C11 C2 178.6(3) . .
C1 C2 C11 C1 -0.3(7) . 3_766
C3 C2 C11 C1 -179.6(4) . 3_766
C1 C2 C11 C10 -179.2(4) . .
C3 C2 C11 C10 1.5(6) . .
